data_2207890
loop_
_publ_author_name
'Pu-Zhou Hu'
'Jian-Ge Wang'
'Lu-Fang Ma'
'Bang-Tun Zhao'
'Li-Ya Wang'

_publ_section_title
;
 1,3,4-Thiadiazolium-2-thiolate
;
_journal_coeditor_code SJ6174
_journal_issue 1
_journal_name_full 'Acta Crystallographica Section E'
_journal_page_first o350
_journal_page_last o351
_journal_paper_doi 10.1107/S1600536805042388
_journal_volume 62
_journal_year 2006
_chemical_formula_iupac 'C2 H2 N2 S2'
_chemical_formula_moiety 'C2 H2 N2 S2'
_chemical_formula_sum 'C2 H2 N2 S2'
_chemical_formula_weight 118.18
_chemical_name_common 2-mercapto-1,3,4-thiadiazole
_chemical_name_systematic
;
1,3,4-Thiadiazolium-2-thiolate
;
_space_group_IT_number 61
_symmetry_cell_setting orthorhombic
_symmetry_space_group_name_Hall '-P 2ac 2ab'
_symmetry_space_group_name_H-M 'P b c a'
_atom_sites_solution_hydrogens geom
_atom_sites_solution_primary direct
_atom_sites_solution_secondary difmap
_audit_creation_method SHELXL97
_cell_angle_alpha 90.00
_cell_angle_beta 90.00
_cell_angle_gamma 90.00
_cell_formula_units_Z 8
_cell_length_a 8.623(2)
_cell_length_b 8.249(2)
_cell_length_c 13.075(3)
_cell_measurement_reflns_used 4625
_cell_measurement_temperature 296(2)
_cell_measurement_theta_max 28.34
_cell_measurement_theta_min 3.12
_cell_volume 930.0(4)
_computing_cell_refinement APEX2
_computing_data_collection 'APEX2 (Bruker, 2004)'
_computing_data_reduction 'SAINT (Bruker, 2004)'
_computing_molecular_graphics 'SHELXTL (Bruker, 2004)'
_computing_publication_material SHELXTL
_computing_structure_refinement 'SHELXL97 (Sheldrick, 1997)'
_computing_structure_solution 'SHELXS97 (Sheldrick, 1997)'
_diffrn_ambient_temperature 296(2)
_diffrn_measured_fraction_theta_full 1.000
_diffrn_measured_fraction_theta_max 1.000
_diffrn_measurement_device_type 'Bruker APEX-2 CCD area-detector'
_diffrn_measurement_method '\f and \w'
_diffrn_radiation_monochromator graphite
_diffrn_radiation_source 'fine-focus sealed tube'
_diffrn_radiation_type MoK\a
_diffrn_radiation_wavelength 0.71073
_diffrn_reflns_av_R_equivalents 0.0196
_diffrn_reflns_av_sigmaI/netI 0.0129
_diffrn_reflns_limit_h_max 11
_diffrn_reflns_limit_h_min -11
_diffrn_reflns_limit_k_max 10
_diffrn_reflns_limit_k_min -10
_diffrn_reflns_limit_l_max 16
_diffrn_reflns_limit_l_min -16
_diffrn_reflns_number 7289
_diffrn_reflns_theta_full 27.49
_diffrn_reflns_theta_max 27.49
_diffrn_reflns_theta_min 3.12
_diffrn_standards_number 0
_exptl_absorpt_coefficient_mu 0.970
_exptl_absorpt_correction_T_max 0.8835
_exptl_absorpt_correction_T_min 0.7466
_exptl_absorpt_correction_type multi-scan
_exptl_absorpt_process_details '(SADABS; Sheldrick, 1996)'
_exptl_crystal_colour colourless
_exptl_crystal_density_diffrn 1.688
_exptl_crystal_density_method 'not measured'
_exptl_crystal_description needle
_exptl_crystal_F_000 480
_exptl_crystal_size_max 0.32
_exptl_crystal_size_mid 0.13
_exptl_crystal_size_min 0.13
_refine_diff_density_max 0.263
_refine_diff_density_min -0.186
_refine_ls_extinction_coef 0.069(3)
_refine_ls_extinction_expression Fc^*^=kFc[1+0.001xFc^2^\l^3^/sin(2\q)]^-1/4^
_refine_ls_extinction_method 'SHELXL97 (Sheldrick, 1997)'
_refine_ls_goodness_of_fit_ref 1.060
_refine_ls_hydrogen_treatment constr
_refine_ls_matrix_type full
_refine_ls_number_parameters 56
_refine_ls_number_reflns 1066
_refine_ls_number_restraints 0
_refine_ls_restrained_S_all 1.060
_refine_ls_R_factor_all 0.0225
_refine_ls_R_factor_gt 0.0211
_refine_ls_shift/su_max 0.001
_refine_ls_shift/su_mean 0.000
_refine_ls_structure_factor_coef Fsqd
_refine_ls_weighting_details 'calc w = 1/[\s^2^(Fo^2^)+(0.0291P)^2^+0.2499P] where P=(Fo^2^+2Fc^2^)/3'
_refine_ls_weighting_scheme calc
_refine_ls_wR_factor_gt 0.0541
_refine_ls_wR_factor_ref 0.0556
_reflns_number_gt 1000
_reflns_number_total 1066
_reflns_threshold_expression I>2\s(I)
_cod_data_source_file sj6174.cif
_cod_data_source_block I
_cod_depositor_comments
;
The following automatic conversions were performed:
'_symmetry_cell_setting' value 'Orthorhombic' changed to 'orthorhombic'
according to '/home/saulius/struct/CIF-dictionaries/cif_core.dic'
dictionary named 'cif_core.dic' version 2.4.1 from 2010-06-29.

Automatic conversion script
Id: cif_fix_enum 1527 2010-12-29 10:47:43Z saulius 

The following automatic conversions were performed:

'_symmetry_cell_setting' value 'Orthorhombic' changed to
'orthorhombic' according to
/home/saulius/struct/CIF-dictionaries/cif_core.dic dictionary named
'cif_core.dic' version 2.4.1 from 2010-06-29.

Automatic conversion script
Id: cif_fix_values 1715 2011-07-08 13:25:40Z adriana 
;
_cod_database_code 2207890
_cod_database_fobs_code 2207890

loop_
_symmetry_equiv_pos_as_xyz
'x, y, z'
'-x+1/2, -y, z+1/2'
'-x, y+1/2, -z+1/2'
'x+1/2, -y+1/2, -z'
'-x, -y, -z'
'x-1/2, y, -z-1/2'
'x, -y-1/2, z-1/2'
'-x-1/2, y-1/2, z'

loop_
_atom_site_label
_atom_site_fract_x
_atom_site_fract_y
_atom_site_fract_z
_atom_site_U_iso_or_equiv
_atom_site_adp_type
_atom_site_calc_flag
_atom_site_refinement_flags
_atom_site_occupancy
_atom_site_type_symbol
S1 0.09586(4) 0.15440(4) 0.60840(2) 0.03849(13) Uani d . 1 S
S2 0.21697(4) -0.03176(4) 0.79383(2) 0.04018(14) Uani d . 1 S
N1 0.37514(12) 0.09299(14) 0.63640(8) 0.0365(2) Uani d . 1 N
H1 0.4600 0.0562 0.6620 0.044 Uiso calc R 1 H
N2 0.37633(13) 0.17856(15) 0.54651(8) 0.0431(3) Uani d . 1 N
C1 0.23979(14) 0.06778(14) 0.68338(9) 0.0307(2) Uani d . 1 C
C2 0.23609(15) 0.21803(17) 0.52344(10) 0.0408(3) Uani d . 1 C
H2 0.2121 0.2769 0.4649 0.049 Uiso calc R 1 H

loop_
_atom_site_aniso_label
_atom_site_aniso_U_11
_atom_site_aniso_U_22
_atom_site_aniso_U_33
_atom_site_aniso_U_12
_atom_site_aniso_U_13
_atom_site_aniso_U_23
S1 0.03080(19) 0.0484(2) 0.0362(2) 0.00549(12) -0.00182(11) 0.00581(13)
S2 0.0376(2) 0.0481(2) 0.0349(2) 0.00590(13) 0.00539(11) 0.01104(13)
N1 0.0294(5) 0.0484(6) 0.0317(5) 0.0021(4) 0.0011(4) 0.0060(4)
N2 0.0400(6) 0.0561(7) 0.0332(6) -0.0003(5) 0.0047(4) 0.0093(5)
C1 0.0303(5) 0.0329(5) 0.0289(5) 0.0023(4) -0.0001(4) -0.0018(4)
C2 0.0449(7) 0.0486(7) 0.0290(6) 0.0035(6) 0.0005(5) 0.0057(5)

loop_
_atom_type_symbol
_atom_type_description
_atom_type_scat_dispersion_real
_atom_type_scat_dispersion_imag
_atom_type_scat_source
C C 0.0033 0.0016 'International Tables Vol C Tables 4.2.6.8 and 6.1.1.4'
H H 0.0000 0.0000 'International Tables Vol C Tables 4.2.6.8 and 6.1.1.4'
N N 0.0061 0.0033 'International Tables Vol C Tables 4.2.6.8 and 6.1.1.4'
S S 0.1246 0.1234 'International Tables Vol C Tables 4.2.6.8 and 6.1.1.4'

loop_
_geom_angle_atom_site_label_1
_geom_angle_atom_site_label_2
_geom_angle_atom_site_label_3
_geom_angle
C2 S1 C1 89.30(6)
C1 N1 N2 118.76(10)
C1 N1 H1 120.6
N2 N1 H1 120.6
C2 N2 N1 108.89(10)
N1 C1 S2 125.20(9)
N1 C1 S1 107.52(9)
S2 C1 S1 127.28(7)
N2 C2 S1 115.51(10)
N2 C2 H2 122.2
S1 C2 H2 122.2

loop_
_geom_bond_atom_site_label_1
_geom_bond_atom_site_label_2
_geom_bond_distance
S1 C2 1.7238(14)
S1 C1 1.7356(12)
S2 C1 1.6727(13)
N1 C1 1.3353(16)
N1 N2 1.3709(15)
N1 H1 0.8600
N2 C2 1.2882(17)
C2 H2 0.9300

loop_
_geom_hbond_atom_site_label_D
_geom_hbond_atom_site_label_H
_geom_hbond_atom_site_label_A
_geom_hbond_site_symmetry_A
_geom_hbond_distance_DH
_geom_hbond_distance_HA
_geom_hbond_distance_DA
_geom_hbond_angle_DHA
N1 H1 S2 6_657 0.86 2.40 3.2527(13) 170

loop_
_geom_torsion_atom_site_label_1
_geom_torsion_atom_site_label_2
_geom_torsion_atom_site_label_3
_geom_torsion_atom_site_label_4
_geom_torsion
C1 N1 N2 C2 -0.94(17)
N2 N1 C1 S2 -179.26(9)
N2 N1 C1 S1 1.39(14)
C2 S1 C1 N1 -1.08(10)
C2 S1 C1 S2 179.59(9)
N1 N2 C2 S1 -0.02(16)
C1 S1 C2 N2 0.66(12)

loop_
_cod_related_entry_id
_cod_related_entry_database
_cod_related_entry_code
1 ChemSpider 2298787
